data_9016521
loop_
_publ_author_name
'Mills, S. J.'
'Kampf, A. R.'
'Pasero, M.'
'Merlino, S.'

_publ_section_title
;
 Discreditation of ''orthobrochantite'' (IMA 78-64) as the MDO1 polytype
 of brochantite
 Note: This is the MDO1 polytype of brochanite, that used to be called orthobrochantite
;
_journal_name_full 'European Journal of Mineralogy'
_journal_page_first 453
_journal_page_last 457
_journal_paper_doi 10.1127/0935-1221/2010/0022-2029
_journal_volume 22
_journal_year 2010
_chemical_compound_source 'Douglas Hill mine, Yerington, Nevada, USA'
_chemical_formula_sum 'Cu4 H6 O10 S'
_chemical_name_mineral Brochantite
_space_group_IT_number 14
_symmetry_space_group_name_Hall '-P 2yab'
_symmetry_space_group_name_H-M 'P 1 21/a 1'
_cell_angle_alpha 90
_cell_angle_beta 103.255
_cell_angle_gamma 90
_cell_formula_units_Z 4
_cell_length_a 13.1117
_cell_length_b 9.8654
_cell_length_c 6.0307
_cell_volume 759.302
_database_code_amcsd 0018378
_exptl_crystal_density_diffrn 3.904
_cod_depositor_comments
;
 Adding Z value so that calculated formula is computed
;
_cod_original_formula_sum 'Cu4 S O10'
_cod_database_code 9016521

loop_
_space_group_symop_operation_xyz
x,y,z
1/2+x,1/2-y,z
1/2-x,1/2+y,-z
-x,-y,-z

loop_
_atom_site_aniso_label
_atom_site_aniso_U_11
_atom_site_aniso_U_22
_atom_site_aniso_U_33
_atom_site_aniso_U_12
_atom_site_aniso_U_13
_atom_site_aniso_U_23
Cu1 0.01080 0.00720 0.00540 -0.00210 0.00270 0.00010
Cu2 0.01170 0.00910 0.00750 -0.00160 0.00200 -0.00070
Cu3 0.00950 0.00770 0.00770 -0.00110 0.00260 0.00020
Cu4 0.01230 0.00810 0.00540 -0.00200 0.00280 -0.00100
S1 0.01720 0.00990 0.01810 -0.00080 0.00460 0.00100
O1 0.01200 0.01200 0.00600 0.00000 0.00400 0.00100
O2 0.01200 0.01200 0.01200 -0.00600 -0.00100 -0.00400
O3 0.02500 0.03500 0.00300 -0.01200 0.01100 -0.00500
O4 0.02000 0.04800 0.01200 -0.01800 0.00800 -0.00500
O5 0.00700 0.00700 0.00500 0.00100 0.00400 0.00300
O6 0.01200 0.00800 0.00400 -0.00200 0.00400 0.00100
O7 0.02000 0.05400 0.01600 0.01600 0.00200 0.00500
O8 0.01100 0.01600 0.05800 0.00100 0.00500 0.00800
O9 0.03500 0.01500 0.03200 -0.01000 0.00100 0.00100
O10 0.00900 0.01600 0.06200 0.00000 -0.00300 -0.00600

loop_
_atom_site_label
_atom_site_fract_x
_atom_site_fract_y
_atom_site_fract_z
_atom_site_U_iso_or_equiv
Cu1 0.38150 0.74087 0.31670 0.00770
Cu2 0.20272 0.50997 0.47610 0.00950
Cu3 0.20549 0.50995 -0.02170 0.00820
Cu4 0.38001 0.74252 0.81460 0.00850
S1 0.11280 0.80280 0.18190 0.01500
O1 0.41520 0.86710 0.58270 0.00970
O2 0.34440 0.61810 0.55060 0.01260
O3 0.13680 0.60480 0.69380 0.01940
O4 0.25870 0.40110 0.25610 0.02600
O5 0.34130 0.61700 0.04350 0.00590
O6 0.40870 0.86780 0.08000 0.00750
O7 0.22280 0.85940 0.23940 0.03000
O8 0.55770 0.64960 0.36650 0.02900
O9 0.11850 0.65000 0.18670 0.02900
O10 0.55830 0.65070 0.94570 0.03100

loop_
_cod_related_entry_id
_cod_related_entry_database
_cod_related_entry_code
1 AMCSD 0018378
